data_7150742
loop_
_publ_author_name
'Salorinne, Kirsi'
'Tero, Tiia-Riikka'
'Riikonen, Kaisa'
'Nissinen, Maija'

_publ_section_title
;
 Synthesis and structure of mono-bridged resorcinarene host: a ditopic
 receptor for ammonium guests
;
_journal_issue 20
_journal_name_full 'Organic &amp; Biomolecular Chemistry'
_journal_page_first 4211
_journal_page_last 4217
_journal_paper_doi 10.1039/b911389d
_journal_volume 7
_journal_year 2009
_chemical_formula_sum 'C56 H74 N4 O11'
_chemical_formula_weight 979.19
_chemical_name_systematic
;
?
;
_space_group_IT_number 2
_symmetry_cell_setting triclinic
_symmetry_space_group_name_Hall '-P 1'
_symmetry_space_group_name_H-M 'P -1'
_atom_sites_solution_hydrogens geom
_atom_sites_solution_primary direct
_atom_sites_solution_secondary difmap
_audit_creation_method SHELXL-97
_cell_angle_alpha 72.658(2)
_cell_angle_beta 81.115(2)
_cell_angle_gamma 70.302(3)
_cell_formula_units_Z 2
_cell_length_a 10.8272(4)
_cell_length_b 16.3070(5)
_cell_length_c 17.0285(8)
_cell_measurement_temperature 173(2)
_cell_volume 2697.05(19)
_computing_structure_refinement 'SHELXL-97 (Sheldrick, 1997)'
_computing_structure_solution 'SHELXS-97 (Sheldrick, 1990)'
_diffrn_ambient_temperature 173(2)
_diffrn_measured_fraction_theta_full 0.971
_diffrn_measured_fraction_theta_max 0.971
_diffrn_radiation_monochromator graphite
_diffrn_radiation_source 'fine-focus sealed tube'
_diffrn_radiation_type CuK\a
_diffrn_radiation_wavelength 1.54178
_diffrn_reflns_av_R_equivalents 0.0444
_diffrn_reflns_av_sigmaI/netI 0.0479
_diffrn_reflns_limit_h_max 10
_diffrn_reflns_limit_h_min -12
_diffrn_reflns_limit_k_max 18
_diffrn_reflns_limit_k_min -19
_diffrn_reflns_limit_l_max 20
_diffrn_reflns_limit_l_min -20
_diffrn_reflns_number 14021
_diffrn_reflns_theta_full 66.83
_diffrn_reflns_theta_max 66.83
_diffrn_reflns_theta_min 2.72
_exptl_absorpt_coefficient_mu 0.676
_exptl_absorpt_correction_T_max 0.9670
_exptl_absorpt_correction_T_min 0.8491
_exptl_absorpt_correction_type empirical
_exptl_absorpt_process_details 'Denzo (Otwinowski, Borek, Majewski & Minor, 2003)'
_exptl_crystal_colour colorless
_exptl_crystal_density_diffrn 1.206
_exptl_crystal_density_method 'not measured'
_exptl_crystal_description needle
_exptl_crystal_F_000 1052
_exptl_crystal_size_max 0.25
_exptl_crystal_size_mid 0.15
_exptl_crystal_size_min 0.05
_refine_diff_density_max 0.344
_refine_diff_density_min -0.478
_refine_diff_density_rms 0.053
_refine_ls_extinction_method none
_refine_ls_goodness_of_fit_ref 1.061
_refine_ls_hydrogen_treatment mixed
_refine_ls_matrix_type full
_refine_ls_number_parameters 656
_refine_ls_number_reflns 9311
_refine_ls_number_restraints 6
_refine_ls_restrained_S_all 1.087
_refine_ls_R_factor_all 0.0924
_refine_ls_R_factor_gt 0.0643
_refine_ls_shift/su_max 0.000
_refine_ls_shift/su_mean 0.000
_refine_ls_structure_factor_coef Fsqd
_refine_ls_weighting_details 'calc w=1/[\s^2^(Fo^2^)+(0.0749P)^2^+2.4285P] where P=(Fo^2^+2Fc^2^)/3'
_refine_ls_weighting_scheme calc
_refine_ls_wR_factor_gt 0.1614
_refine_ls_wR_factor_ref 0.1804
_reflns_number_gt 6723
_reflns_number_total 9311
_reflns_threshold_expression >2sigma(I)
_cod_data_source_file b911389d.txt
_cod_data_source_block III
_cod_original_cell_volume 2697.05(18)
_cod_original_sg_symbol_H-M P-1
_cod_database_code 7150742

loop_
_symmetry_equiv_pos_as_xyz
'x, y, z'
'-x, -y, -z'

loop_
_atom_site_label
_atom_site_type_symbol
_atom_site_fract_x
_atom_site_fract_y
_atom_site_fract_z
_atom_site_U_iso_or_equiv
_atom_site_adp_type
_atom_site_occupancy
_atom_site_symmetry_multiplicity
_atom_site_calc_flag
_atom_site_refinement_flags
_atom_site_disorder_assembly
_atom_site_disorder_group
C1 C 0.7506(3) 0.26379(18) 0.37974(17) 0.0306(6) Uani 1 1 d . . .
C2 C 0.8244(3) 0.17535(18) 0.37987(17) 0.0302(6) Uani 1 1 d . . .
H2 H 0.8820 0.1415 0.4231 0.036 Uiso 1 1 calc R . .
C3 C 0.8192(3) 0.13360(19) 0.32098(17) 0.0310(6) Uani 1 1 d . . .
C4 C 0.7346(3) 0.1850(2) 0.25731(18) 0.0331(6) Uani 1 1 d . . .
C5 C 0.6577(3) 0.27312(19) 0.25467(19) 0.0355(7) Uani 1 1 d . . .
H5 H 0.5994 0.3066 0.2118 0.043 Uiso 1 1 calc R . .
C6 C 0.6663(3) 0.31205(19) 0.31475(18) 0.0330(6) Uani 1 1 d . . .
C7 C 0.8938(3) 0.03607(19) 0.32266(18) 0.0336(6) Uani 1 1 d . . .
H7 H 0.8327 0.0120 0.3044 0.040 Uiso 1 1 calc R . .
C8 C 1.0139(3) 0.02609(19) 0.26215(19) 0.0347(7) Uani 1 1 d . . .
C9 C 1.1135(3) 0.06148(19) 0.26362(18) 0.0336(6) Uani 1 1 d . . .
H9 H 1.1018 0.0977 0.3004 0.040 Uiso 1 1 calc R . .
C10 C 1.2302(3) 0.04649(19) 0.21376(18) 0.0346(6) Uani 1 1 d . . .
C11 C 1.2444(3) -0.0058(2) 0.16021(19) 0.0382(7) Uani 1 1 d . . .
C12 C 1.1466(3) -0.0421(2) 0.1567(2) 0.0465(8) Uani 1 1 d . . .
H12 H 1.1571 -0.0773 0.1192 0.056 Uiso 1 1 calc R . .
C13 C 1.0332(3) -0.0264(2) 0.2085(2) 0.0408(7) Uani 1 1 d . . .
C14 C 1.3419(3) 0.07776(19) 0.22594(19) 0.0343(6) Uani 1 1 d . . .
H14 H 1.4090 0.0682 0.1794 0.041 Uiso 1 1 calc R . .
C15 C 1.2990(3) 0.17799(19) 0.22111(17) 0.0303(6) Uani 1 1 d . . .
C16 C 1.2705(3) 0.21289(19) 0.28908(18) 0.0315(6) Uani 1 1 d . . .
H16 H 1.2766 0.1713 0.3421 0.038 Uiso 1 1 calc R . .
C17 C 1.2336(3) 0.30406(19) 0.28557(18) 0.0312(6) Uani 1 1 d . . .
C18 C 1.2237(3) 0.36453(19) 0.20601(18) 0.0330(6) Uani 1 1 d . . .
C19 C 1.2518(3) 0.3330(2) 0.13632(18) 0.0352(7) Uani 1 1 d . . .
H19 H 1.2464 0.3745 0.0832 0.042 Uiso 1 1 calc R . .
C20 C 1.2881(3) 0.2406(2) 0.14366(18) 0.0344(6) Uani 1 1 d . . .
C21 C 1.2053(3) 0.34206(18) 0.36011(17) 0.0306(6) Uani 1 1 d . . .
H21 H 1.2486 0.3903 0.3472 0.037 Uiso 1 1 calc R . .
C22 C 1.0591(3) 0.38669(18) 0.37718(17) 0.0298(6) Uani 1 1 d . . .
C23 C 0.9710(3) 0.33695(18) 0.39285(17) 0.0297(6) Uani 1 1 d . . .
H23 H 1.0020 0.2782 0.3844 0.036 Uiso 1 1 calc R . .
C24 C 0.8407(3) 0.36889(18) 0.42013(17) 0.0300(6) Uani 1 1 d . . .
C25 C 0.7970(3) 0.45549(19) 0.43099(17) 0.0309(6) Uani 1 1 d . . .
C26 C 0.8799(3) 0.50911(19) 0.41224(17) 0.0322(6) Uani 1 1 d . . .
H26 H 0.8474 0.5693 0.4174 0.039 Uiso 1 1 calc R . .
C27 C 1.0101(3) 0.47414(18) 0.38603(17) 0.0308(6) Uani 1 1 d . A .
C28 C 0.7523(3) 0.30831(18) 0.44530(17) 0.0311(6) Uani 1 1 d . . .
H28 H 0.6607 0.3482 0.4531 0.037 Uiso 1 1 calc R . .
C29 C 0.9348(3) -0.0254(2) 0.40818(18) 0.0373(7) Uani 1 1 d . . .
H29A H 0.9895 -0.0859 0.4022 0.045 Uiso 1 1 calc R . .
H29B H 0.9900 -0.0007 0.4300 0.045 Uiso 1 1 calc R . .
C30 C 0.8204(3) -0.0363(2) 0.4709(2) 0.0489(8) Uani 1 1 d . . .
H30A H 0.7651 0.0232 0.4772 0.073 Uiso 1 1 calc R . .
H30B H 0.8547 -0.0747 0.5241 0.073 Uiso 1 1 calc R . .
H30C H 0.7679 -0.0643 0.4516 0.073 Uiso 1 1 calc R . .
C31 C 1.4077(3) 0.0158(2) 0.3054(2) 0.0385(7) Uani 1 1 d . . .
H31A H 1.3466 0.0283 0.3531 0.046 Uiso 1 1 calc R . .
H31B H 1.4225 -0.0477 0.3061 0.046 Uiso 1 1 calc R . .
C32 C 1.5383(3) 0.0263(2) 0.3163(2) 0.0526(9) Uani 1 1 d . . .
H32A H 1.6008 0.0122 0.2704 0.079 Uiso 1 1 calc R . .
H32B H 1.5735 -0.0152 0.3683 0.079 Uiso 1 1 calc R . .
H32C H 1.5246 0.0886 0.3172 0.079 Uiso 1 1 calc R . .
C33 C 1.2620(3) 0.2725(2) 0.44018(18) 0.0349(6) Uani 1 1 d . . .
H33A H 1.2293 0.3009 0.4865 0.042 Uiso 1 1 calc R . .
H33B H 1.2277 0.2208 0.4512 0.042 Uiso 1 1 calc R . .
C34 C 1.4111(3) 0.2368(2) 0.4391(2) 0.0456(8) Uani 1 1 d . . .
H34A H 1.4448 0.2055 0.3955 0.068 Uiso 1 1 calc R . .
H34B H 1.4381 0.1946 0.4925 0.068 Uiso 1 1 calc R . .
H34C H 1.4465 0.2873 0.4285 0.068 Uiso 1 1 calc R . .
C35 C 0.7911(3) 0.2426(2) 0.52998(18) 0.0352(7) Uani 1 1 d . . .
H35A H 0.8809 0.2012 0.5237 0.042 Uiso 1 1 calc R . .
H35B H 0.7943 0.2778 0.5676 0.042 Uiso 1 1 calc R . .
C36 C 0.6992(3) 0.1859(2) 0.5703(2) 0.0432(8) Uani 1 1 d . . .
H36A H 0.6100 0.2260 0.5773 0.065 Uiso 1 1 calc R . .
H36B H 0.7301 0.1473 0.6243 0.065 Uiso 1 1 calc R . .
H36C H 0.6989 0.1481 0.5352 0.065 Uiso 1 1 calc R . .
C37 C 0.6439(4) 0.1880(3) 0.1365(2) 0.0521(9) Uani 1 1 d . . .
H37A H 0.5547 0.2026 0.1624 0.078 Uiso 1 1 calc R . .
H37B H 0.6522 0.1486 0.1010 0.078 Uiso 1 1 calc R . .
H37C H 0.6613 0.2438 0.1032 0.078 Uiso 1 1 calc R . .
C38 C 1.3720(4) -0.0636(3) 0.0490(2) 0.0542(9) Uani 1 1 d . . .
H38A H 1.3591 -0.1230 0.0725 0.081 Uiso 1 1 calc R . .
H38B H 1.4594 -0.0708 0.0207 0.081 Uiso 1 1 calc R . .
H38C H 1.3049 -0.0257 0.0097 0.081 Uiso 1 1 calc R . .
C39 C 1.1716(4) 0.5179(2) 0.1250(2) 0.0553(9) Uani 1 1 d . . .
H39A H 1.2570 0.5078 0.0939 0.083 Uiso 1 1 calc R . .
H39B H 1.1414 0.5792 0.1321 0.083 Uiso 1 1 calc R . .
H39C H 1.1077 0.5105 0.0948 0.083 Uiso 1 1 calc R . .
C40 C 0.6239(3) 0.5699(2) 0.4778(2) 0.0449(8) Uani 1 1 d . . .
H40A H 0.6778 0.5713 0.5184 0.067 Uiso 1 1 calc R . .
H40B H 0.5321 0.5818 0.4995 0.067 Uiso 1 1 calc R . .
H40C H 0.6300 0.6163 0.4266 0.067 Uiso 1 1 calc R . .
C41 C 0.4941(3) 0.4475(2) 0.25875(19) 0.0384(7) Uani 1 1 d . . .
H41A H 0.4347 0.4113 0.2632 0.046 Uiso 1 1 calc R . .
H41B H 0.5331 0.4595 0.2016 0.046 Uiso 1 1 calc R . .
C42 C 0.4192(3) 0.5341(2) 0.2796(2) 0.0424(8) Uani 1 1 d . . .
H42A H 0.3338 0.5600 0.2537 0.051 Uiso 1 1 calc R . .
H42B H 0.4016 0.5230 0.3400 0.051 Uiso 1 1 calc R . .
C44 C 0.4255(3) 0.6787(2) 0.2723(2) 0.0463(8) Uani 1 1 d . . .
H44A H 0.4174 0.6673 0.3330 0.056 Uiso 1 1 calc R . .
H44B H 0.3358 0.7031 0.2521 0.056 Uiso 1 1 calc R . .
C45 C 0.4974(3) 0.7463(2) 0.2356(2) 0.0494(8) Uani 1 1 d . A .
H45A H 0.5234 0.7475 0.1770 0.059 Uiso 1 1 calc R . .
H45B H 0.4388 0.8072 0.2379 0.059 Uiso 1 1 calc R . .
C47 C 0.6770(4) 0.7906(2) 0.2498(3) 0.0571(10) Uani 1 1 d . A .
H47A H 0.6150 0.8501 0.2533 0.069 Uiso 1 1 calc R . .
H47B H 0.7069 0.7946 0.1912 0.069 Uiso 1 1 calc R . .
C48 C 0.7908(4) 0.7687(3) 0.2981(3) 0.0722(12) Uani 1 1 d D . .
H48A H 0.8203 0.8225 0.2870 0.087 Uiso 0.765(6) 1 calc PR A 1
H48B H 0.7657 0.7507 0.3576 0.087 Uiso 0.765(6) 1 calc PR A 1
H48C H 0.8436 0.8077 0.2651 0.087 Uiso 0.235(6) 1 calc PR A 2
H48D H 0.7549 0.7908 0.3477 0.087 Uiso 0.235(6) 1 calc PR A 2
C50 C 1.0171(4) 0.6837(3) 0.3038(3) 0.0655(11) Uani 1 1 d D . .
H50A H 1.0127 0.7416 0.3133 0.079 Uiso 0.765(6) 1 calc PR A 1
H50B H 1.0854 0.6729 0.2589 0.079 Uiso 0.765(6) 1 calc PR A 1
H50C H 1.0520 0.6640 0.2529 0.079 Uiso 0.235(6) 1 calc PR A 2
H50D H 1.0370 0.7396 0.3008 0.079 Uiso 0.235(6) 1 calc PR A 2
C51 C 1.0630(3) 0.61033(19) 0.3804(2) 0.0388(7) Uani 1 1 d . A .
H51A H 1.1401 0.6179 0.3987 0.047 Uiso 1 1 calc R . .
H51B H 0.9923 0.6161 0.4247 0.047 Uiso 1 1 calc R . .
O4 O 0.7359(2) 0.14308(14) 0.19845(13) 0.0399(5) Uani 1 1 d . . .
O6 O 0.59553(19) 0.39921(13) 0.31549(13) 0.0390(5) Uani 1 1 d . . .
O11 O 1.3612(2) -0.02208(16) 0.11297(15) 0.0494(6) Uani 1 1 d . . .
O13 O 0.9377(2) -0.06523(18) 0.20917(18) 0.0579(7) Uani 1 1 d . . .
H13 H 0.949(4) -0.078(3) 0.154(3) 0.069 Uiso 1 1 d . . .
O18 O 1.1842(2) 0.45421(13) 0.20359(12) 0.0394(5) Uani 1 1 d . . .
O20 O 1.3162(2) 0.20800(16) 0.07561(14) 0.0462(6) Uani 1 1 d . . .
H20 H 1.289(4) 0.244(3) 0.034(3) 0.055 Uiso 1 1 d . . .
O25 O 0.66964(19) 0.48397(13) 0.46204(13) 0.0390(5) Uani 1 1 d . . .
O27 O 1.09803(19) 0.52262(13) 0.36809(13) 0.0393(5) Uani 1 1 d . . .
O43 O 0.4924(2) 0.59634(14) 0.25096(14) 0.0425(5) Uani 1 1 d . . .
O46 O 0.6113(2) 0.72428(15) 0.27900(15) 0.0525(5) Uani 1 1 d . . .
O49A O 0.8971(3) 0.6949(2) 0.2753(3) 0.0525(5) Uani 0.765(6) 1 d PD A 1
O49B O 0.8706(9) 0.6932(6) 0.3231(9) 0.0525(5) Uani 0.235(6) 1 d PD A 2
N100 N 0.7539(4) 0.4204(3) 0.0781(2) 0.0824(11) Uani 1 1 d . . .
C101 C 0.8326(4) 0.3786(3) 0.1240(3) 0.0609(10) Uani 1 1 d . . .
C102 C 0.9319(4) 0.3251(3) 0.1840(3) 0.0653(11) Uani 1 1 d . . .
H10A H 0.9102 0.3480 0.2330 0.098 Uiso 1 1 calc R . .
H10B H 1.0183 0.3295 0.1596 0.098 Uiso 1 1 calc R . .
H10C H 0.9337 0.2618 0.1995 0.098 Uiso 1 1 calc R . .
N200 N 0.9299(5) -0.1150(4) 0.0700(3) 0.1191(18) Uani 1 1 d . . .
C201 C 0.9612(5) -0.1495(4) 0.0187(3) 0.0782(13) Uani 1 1 d . . .
C202 C 0.9974(5) -0.1923(3) -0.0475(3) 0.0780(13) Uani 1 1 d . . .
H20A H 0.9184 -0.1833 -0.0746 0.117 Uiso 1 1 calc R . .
H20B H 1.0405 -0.2571 -0.0256 0.117 Uiso 1 1 calc R . .
H20C H 1.0579 -0.1658 -0.0877 0.117 Uiso 1 1 calc R . .
N300 N 0.2622(5) 0.7230(3) 0.0918(3) 0.0960(13) Uani 1 1 d . . .
C301 C 0.3606(5) 0.6786(3) 0.0682(3) 0.0713(12) Uani 1 1 d . . .
C302 C 0.4803(5) 0.6225(4) 0.0380(3) 0.1017(19) Uani 1 1 d . . .
H30D H 0.5328 0.5820 0.0845 0.152 Uiso 1 1 calc R . .
H30E H 0.5303 0.6605 0.0012 0.152 Uiso 1 1 calc R . .
H30F H 0.4597 0.5867 0.0077 0.152 Uiso 1 1 calc R . .
N400 N 0.7757(4) 0.6561(3) 0.0696(2) 0.0849(12) Uani 1 1 d . . .
C401 C 0.7935(4) 0.6095(3) 0.1339(2) 0.0589(10) Uani 1 1 d . . .
C402 C 0.8161(4) 0.5510(3) 0.2165(2) 0.0587(10) Uani 1 1 d . . .
H40D H 0.8009 0.5878 0.2553 0.088 Uiso 1 1 calc R . .
H40E H 0.9070 0.5109 0.2184 0.088 Uiso 1 1 calc R . .
H40F H 0.7557 0.5148 0.2315 0.088 Uiso 1 1 calc R . .

loop_
_atom_site_aniso_label
_atom_site_aniso_U_11
_atom_site_aniso_U_22
_atom_site_aniso_U_33
_atom_site_aniso_U_23
_atom_site_aniso_U_13
_atom_site_aniso_U_12
C1 0.0234(13) 0.0310(14) 0.0358(15) -0.0015(12) -0.0017(11) -0.0128(11)
C2 0.0249(14) 0.0307(14) 0.0322(15) -0.0008(12) -0.0034(11) -0.0111(11)
C3 0.0236(14) 0.0337(15) 0.0334(15) -0.0012(12) -0.0028(11) -0.0123(11)
C4 0.0284(15) 0.0387(16) 0.0352(16) -0.0069(13) -0.0026(12) -0.0165(12)
C5 0.0282(15) 0.0349(16) 0.0381(16) 0.0020(13) -0.0073(12) -0.0109(12)
C6 0.0247(14) 0.0302(15) 0.0419(17) -0.0030(12) -0.0035(12) -0.0107(12)
C7 0.0299(15) 0.0334(15) 0.0389(16) -0.0064(13) -0.0053(12) -0.0129(12)
C8 0.0318(15) 0.0315(15) 0.0404(16) -0.0069(13) -0.0070(13) -0.0095(12)
C9 0.0324(15) 0.0323(15) 0.0370(16) -0.0083(12) -0.0038(12) -0.0112(12)
C10 0.0323(15) 0.0320(15) 0.0391(16) -0.0072(13) -0.0032(13) -0.0109(12)
C11 0.0329(16) 0.0366(16) 0.0440(17) -0.0134(14) 0.0011(13) -0.0084(13)
C12 0.052(2) 0.0480(19) 0.0478(19) -0.0222(16) 0.0001(16) -0.0198(16)
C13 0.0379(17) 0.0422(17) 0.0470(18) -0.0123(14) -0.0047(14) -0.0168(14)
C14 0.0291(15) 0.0340(15) 0.0393(16) -0.0089(13) -0.0003(12) -0.0104(12)
C15 0.0233(13) 0.0341(15) 0.0353(15) -0.0081(12) -0.0014(11) -0.0121(11)
C16 0.0242(14) 0.0327(15) 0.0356(15) -0.0008(12) -0.0037(11) -0.0126(11)
C17 0.0212(13) 0.0335(15) 0.0379(16) -0.0064(12) 0.0006(11) -0.0110(11)
C18 0.0270(14) 0.0332(15) 0.0380(16) -0.0064(12) -0.0006(12) -0.0115(12)
C19 0.0322(15) 0.0382(16) 0.0314(15) -0.0018(12) -0.0036(12) -0.0120(12)
C20 0.0279(15) 0.0419(17) 0.0357(16) -0.0112(13) -0.0003(12) -0.0135(12)
C21 0.0265(14) 0.0303(14) 0.0355(15) -0.0055(12) -0.0009(11) -0.0128(11)
C22 0.0271(14) 0.0325(15) 0.0287(14) -0.0024(11) -0.0033(11) -0.0122(11)
C23 0.0286(14) 0.0281(14) 0.0305(14) -0.0046(11) -0.0022(11) -0.0091(11)
C24 0.0284(14) 0.0308(14) 0.0299(14) -0.0024(11) -0.0040(11) -0.0119(11)
C25 0.0260(14) 0.0327(15) 0.0314(15) -0.0049(12) -0.0015(11) -0.0090(12)
C26 0.0322(15) 0.0273(14) 0.0339(15) -0.0038(12) -0.0005(12) -0.0095(12)
C27 0.0302(15) 0.0317(15) 0.0318(15) -0.0033(12) -0.0027(12) -0.0152(12)
C28 0.0232(13) 0.0295(14) 0.0372(16) -0.0047(12) -0.0018(11) -0.0076(11)
C29 0.0397(17) 0.0309(15) 0.0383(17) -0.0023(13) -0.0071(13) -0.0108(13)
C30 0.054(2) 0.0436(19) 0.0456(19) 0.0028(15) -0.0046(16) -0.0232(16)
C31 0.0304(15) 0.0333(15) 0.0487(18) -0.0063(13) -0.0045(13) -0.0089(12)
C32 0.0409(19) 0.0462(19) 0.070(2) -0.0071(17) -0.0189(17) -0.0126(15)
C33 0.0304(15) 0.0372(16) 0.0369(16) -0.0072(13) -0.0040(12) -0.0116(12)
C34 0.0349(17) 0.0496(19) 0.0489(19) -0.0092(15) -0.0109(14) -0.0085(14)
C35 0.0356(16) 0.0355(16) 0.0335(16) -0.0028(12) -0.0032(12) -0.0146(13)
C36 0.0479(19) 0.0433(18) 0.0387(17) -0.0042(14) 0.0016(14) -0.0221(15)
C37 0.055(2) 0.060(2) 0.0440(19) -0.0088(16) -0.0199(16) -0.0175(17)
C38 0.053(2) 0.059(2) 0.054(2) -0.0260(18) 0.0110(17) -0.0183(17)
C39 0.075(3) 0.0359(18) 0.046(2) 0.0033(15) -0.0069(18) -0.0170(17)
C40 0.0355(17) 0.0381(17) 0.059(2) -0.0158(15) 0.0113(15) -0.0126(13)
C41 0.0289(15) 0.0387(16) 0.0406(17) 0.0012(13) -0.0079(13) -0.0091(13)
C42 0.0297(16) 0.0400(17) 0.0462(18) 0.0025(14) -0.0042(13) -0.0077(13)
C44 0.0339(17) 0.0450(19) 0.056(2) -0.0153(16) -0.0068(15) -0.0036(14)
C45 0.0458(19) 0.0393(18) 0.055(2) -0.0058(15) -0.0084(16) -0.0058(15)
C47 0.052(2) 0.0360(18) 0.075(3) 0.0002(17) -0.0103(19) -0.0132(16)
C48 0.064(3) 0.073(3) 0.087(3) -0.019(2) 0.001(2) -0.036(2)
C50 0.064(2) 0.044(2) 0.083(3) 0.0109(19) -0.028(2) -0.0245(18)
C51 0.0385(17) 0.0353(16) 0.0463(18) -0.0098(14) -0.0033(14) -0.0168(13)
O4 0.0391(12) 0.0434(12) 0.0373(11) -0.0074(9) -0.0111(9) -0.0120(9)
O6 0.0318(11) 0.0328(11) 0.0459(12) -0.0019(9) -0.0143(9) -0.0039(9)
O11 0.0440(13) 0.0547(14) 0.0592(15) -0.0310(12) 0.0107(11) -0.0196(11)
O13 0.0561(15) 0.0726(17) 0.0681(17) -0.0380(14) 0.0092(13) -0.0380(13)
O18 0.0452(12) 0.0306(11) 0.0367(11) -0.0007(9) -0.0012(9) -0.0122(9)
O20 0.0543(14) 0.0481(14) 0.0357(12) -0.0111(10) -0.0039(10) -0.0145(11)
O25 0.0275(10) 0.0355(11) 0.0530(13) -0.0135(10) 0.0072(9) -0.0112(8)
O27 0.0351(11) 0.0347(11) 0.0522(13) -0.0124(10) 0.0062(9) -0.0190(9)
O43 0.0349(11) 0.0357(11) 0.0499(13) -0.0057(10) -0.0010(10) -0.0074(9)
O46 0.0507(11) 0.0446(10) 0.0560(13) 0.0027(9) -0.0146(10) -0.0160(8)
O49A 0.0507(11) 0.0446(10) 0.0560(13) 0.0027(9) -0.0146(10) -0.0160(8)
O49B 0.0507(11) 0.0446(10) 0.0560(13) 0.0027(9) -0.0146(10) -0.0160(8)
N100 0.085(3) 0.086(3) 0.057(2) 0.003(2) -0.004(2) -0.021(2)
C101 0.064(3) 0.063(2) 0.056(2) -0.011(2) 0.008(2) -0.029(2)
C102 0.051(2) 0.079(3) 0.068(3) -0.018(2) 0.001(2) -0.027(2)
N200 0.133(4) 0.162(5) 0.093(3) -0.074(4) -0.012(3) -0.046(4)
C201 0.085(3) 0.102(4) 0.064(3) -0.037(3) -0.010(2) -0.033(3)
C202 0.076(3) 0.085(3) 0.071(3) -0.027(2) -0.008(2) -0.014(2)
N300 0.104(4) 0.091(3) 0.087(3) -0.019(3) -0.014(3) -0.025(3)
C301 0.077(3) 0.078(3) 0.058(3) 0.003(2) -0.018(2) -0.034(3)
C302 0.065(3) 0.125(5) 0.077(3) 0.012(3) -0.005(3) -0.015(3)
N400 0.118(3) 0.078(3) 0.052(2) -0.005(2) -0.021(2) -0.025(2)
C401 0.067(2) 0.058(2) 0.047(2) -0.0128(19) -0.0092(18) -0.0117(19)
C402 0.059(2) 0.062(2) 0.045(2) -0.0067(17) -0.0117(17) -0.0077(18)

loop_
_atom_type_symbol
_atom_type_description
_atom_type_scat_dispersion_real
_atom_type_scat_dispersion_imag
_atom_type_scat_source
C C 0.0181 0.0091 'International Tables Vol C Tables 4.2.6.8 and 6.1.1.4'
H H 0.0000 0.0000 'International Tables Vol C Tables 4.2.6.8 and 6.1.1.4'
N N 0.0311 0.0180 'International Tables Vol C Tables 4.2.6.8 and 6.1.1.4'
O O 0.0492 0.0322 'International Tables Vol C Tables 4.2.6.8 and 6.1.1.4'

loop_
_geom_angle_atom_site_label_1
_geom_angle_atom_site_label_2
_geom_angle_atom_site_label_3
_geom_angle
_geom_angle_site_symmetry_1
_geom_angle_site_symmetry_3
_geom_angle_publ_flag
C2 C1 C6 116.4(3) . . ?
C2 C1 C28 124.3(3) . . ?
C6 C1 C28 119.2(2) . . ?
C3 C2 C1 124.2(3) . . ?
C2 C3 C4 117.0(3) . . ?
C2 C3 C7 124.8(3) . . ?
C4 C3 C7 118.2(3) . . ?
O4 C4 C5 123.3(3) . . ?
O4 C4 C3 115.5(3) . . ?
C5 C4 C3 121.2(3) . . ?
C6 C5 C4 119.8(3) . . ?
O6 C6 C5 123.2(3) . . ?
O6 C6 C1 115.3(3) . . ?
C5 C6 C1 121.5(3) . . ?
C3 C7 C8 113.0(2) . . ?
C3 C7 C29 114.6(3) . . ?
C8 C7 C29 109.1(2) . . ?
C13 C8 C9 117.2(3) . . ?
C13 C8 C7 120.2(3) . . ?
C9 C8 C7 122.3(3) . . ?
C8 C9 C10 123.4(3) . . ?
C11 C10 C9 117.2(3) . . ?
C11 C10 C14 121.9(3) . . ?
C9 C10 C14 120.5(3) . . ?
O11 C11 C10 116.7(3) . . ?
O11 C11 C12 122.2(3) . . ?
C10 C11 C12 121.1(3) . . ?
C13 C12 C11 119.5(3) . . ?
C8 C13 O13 117.7(3) . . ?
C8 C13 C12 121.5(3) . . ?
O13 C13 C12 120.7(3) . . ?
C15 C14 C10 112.8(2) . . ?
C15 C14 C31 114.4(2) . . ?
C10 C14 C31 108.9(2) . . ?
C16 C15 C20 116.5(3) . . ?
C16 C15 C14 124.4(3) . . ?
C20 C15 C14 119.1(3) . . ?
C15 C16 C17 125.0(3) . . ?
C16 C17 C18 116.3(3) . . ?
C16 C17 C21 124.9(3) . . ?
C18 C17 C21 118.8(2) . . ?
O18 C18 C19 123.5(3) . . ?
O18 C18 C17 115.6(3) . . ?
C19 C18 C17 120.9(3) . . ?
C18 C19 C20 120.2(3) . . ?
O20 C20 C19 121.2(3) . . ?
O20 C20 C15 117.7(3) . . ?
C19 C20 C15 121.1(3) . . ?
C17 C21 C22 112.9(2) . . ?
C17 C21 C33 114.2(2) . . ?
C22 C21 C33 108.6(2) . . ?
C27 C22 C23 117.3(2) . . ?
C27 C22 C21 122.1(2) . . ?
C23 C22 C21 120.3(2) . . ?
C24 C23 C22 123.4(3) . . ?
C23 C24 C25 117.3(2) . . ?
C23 C24 C28 121.4(2) . . ?
C25 C24 C28 121.1(2) . . ?
O25 C25 C24 116.3(2) . . ?
O25 C25 C26 122.6(3) . . ?
C24 C25 C26 121.2(3) . . ?
C27 C26 C25 119.7(3) . . ?
O27 C27 C26 122.8(3) . . ?
O27 C27 C22 116.2(2) . . ?
C26 C27 C22 121.0(2) . . ?
C1 C28 C24 112.9(2) . . ?
C1 C28 C35 114.7(2) . . ?
C24 C28 C35 108.2(2) . . ?
C30 C29 C7 114.6(3) . . ?
C32 C31 C14 114.6(3) . . ?
C34 C33 C21 115.1(2) . . ?
C36 C35 C28 115.0(2) . . ?
O6 C41 C42 108.0(3) . . ?
O43 C42 C41 110.0(2) . . ?
O43 C44 C45 110.9(3) . . ?
O46 C45 C44 110.6(3) . . ?
O46 C47 C48 111.4(3) . . ?
O49B C48 C47 126.6(6) . . ?
O49A C48 C47 109.3(4) . . ?
O49A C50 C51 118.5(3) . . ?
C51 C50 O49B 95.7(5) . . ?
O27 C51 C50 112.4(3) . . ?
C4 O4 C37 118.4(2) . . ?
C6 O6 C41 118.0(2) . . ?
C11 O11 C38 118.3(2) . . ?
C18 O18 C39 117.8(3) . . ?
C25 O25 C40 117.9(2) . . ?
C27 O27 C51 121.8(2) . . ?
C44 O43 C42 111.4(2) . . ?
C47 O46 C45 112.2(2) . . ?
C50 O49A C48 112.8(4) . . ?
C48 O49B C50 117.7(8) . . ?
N100 C101 C102 179.0(5) . . ?
N200 C201 C202 178.4(6) . . ?
N300 C301 C302 178.4(6) . . ?
N400 C401 C402 179.3(5) . . ?

loop_
_geom_bond_atom_site_label_1
_geom_bond_atom_site_label_2
_geom_bond_distance
_geom_bond_site_symmetry_2
_geom_bond_publ_flag
C1 C2 1.393(4) . ?
C1 C6 1.409(4) . ?
C1 C28 1.507(4) . ?
C2 C3 1.387(4) . ?
C3 C4 1.401(4) . ?
C3 C7 1.515(4) . ?
C4 O4 1.367(4) . ?
C4 C5 1.388(4) . ?
C5 C6 1.383(4) . ?
C6 O6 1.371(3) . ?
C7 C8 1.524(4) . ?
C7 C29 1.534(4) . ?
C8 C13 1.377(4) . ?
C8 C9 1.391(4) . ?
C9 C10 1.400(4) . ?
C10 C11 1.383(4) . ?
C10 C14 1.524(4) . ?
C11 O11 1.380(4) . ?
C11 C12 1.393(4) . ?
C12 C13 1.393(5) . ?
C13 O13 1.380(4) . ?
C14 C15 1.521(4) . ?
C14 C31 1.535(4) . ?
C15 C16 1.387(4) . ?
C15 C20 1.400(4) . ?
C16 C17 1.388(4) . ?
C17 C18 1.413(4) . ?
C17 C21 1.520(4) . ?
C18 O18 1.368(3) . ?
C18 C19 1.383(4) . ?
C19 C20 1.394(4) . ?
C20 O20 1.367(4) . ?
C21 C22 1.526(4) . ?
C21 C33 1.546(4) . ?
C22 C27 1.390(4) . ?
C22 C23 1.397(4) . ?
C23 C24 1.388(4) . ?
C24 C25 1.389(4) . ?
C24 C28 1.527(4) . ?
C25 O25 1.374(3) . ?
C25 C26 1.395(4) . ?
C26 C27 1.388(4) . ?
C27 O27 1.378(3) . ?
C28 C35 1.538(4) . ?
C29 C30 1.527(4) . ?
C31 C32 1.525(4) . ?
C33 C34 1.519(4) . ?
C35 C36 1.532(4) . ?
C37 O4 1.419(4) . ?
C38 O11 1.415(4) . ?
C39 O18 1.421(4) . ?
C40 O25 1.414(4) . ?
C41 O6 1.432(3) . ?
C41 C42 1.489(5) . ?
C42 O43 1.422(4) . ?
C44 O43 1.419(4) . ?
C44 C45 1.494(5) . ?
C45 O46 1.422(4) . ?
C47 O46 1.418(4) . ?
C47 C48 1.471(6) . ?
C48 O49B 1.237(9) . ?
C48 O49A 1.459(6) . ?
C50 O49A 1.391(5) . ?
C50 C51 1.501(5) . ?
C50 O49B 1.533(10) . ?
C51 O27 1.422(4) . ?
N100 C101 1.139(5) . ?
C101 C102 1.462(6) . ?
N200 C201 1.126(6) . ?
C201 C202 1.437(6) . ?
N300 C301 1.159(6) . ?
C301 C302 1.434(8) . ?
N400 C401 1.133(5) . ?
C401 C402 1.448(5) . ?

loop_
_geom_hbond_atom_site_label_D
_geom_hbond_atom_site_label_H
_geom_hbond_atom_site_label_A
_geom_hbond_distance_DH
_geom_hbond_distance_HA
_geom_hbond_distance_DA
_geom_hbond_angle_DHA
_geom_hbond_site_symmetry_A
O13 H13 N200 1.00(4) 1.77(4) 2.744(5) 163(4) .
O20 H20 N400 0.79(4) 2.04(4) 2.833(4) 175(4) 2_765

loop_
_geom_torsion_atom_site_label_1
_geom_torsion_atom_site_label_2
_geom_torsion_atom_site_label_3
_geom_torsion_atom_site_label_4
_geom_torsion
_geom_torsion_site_symmetry_1
_geom_torsion_site_symmetry_2
_geom_torsion_site_symmetry_3
_geom_torsion_site_symmetry_4
_geom_torsion_publ_flag
C6 C1 C2 C3 0.0(4) . . . . ?
C28 C1 C2 C3 177.7(2) . . . . ?
C1 C2 C3 C4 0.6(4) . . . . ?
C1 C2 C3 C7 -176.8(2) . . . . ?
C2 C3 C4 O4 177.4(2) . . . . ?
C7 C3 C4 O4 -5.0(4) . . . . ?
C2 C3 C4 C5 -1.3(4) . . . . ?
C7 C3 C4 C5 176.3(2) . . . . ?
O4 C4 C5 C6 -177.2(2) . . . . ?
C3 C4 C5 C6 1.4(4) . . . . ?
C4 C5 C6 O6 178.7(2) . . . . ?
C4 C5 C6 C1 -0.8(4) . . . . ?
C2 C1 C6 O6 -179.4(2) . . . . ?
C28 C1 C6 O6 2.8(4) . . . . ?
C2 C1 C6 C5 0.1(4) . . . . ?
C28 C1 C6 C5 -177.7(2) . . . . ?
C2 C3 C7 C8 -103.4(3) . . . . ?
C4 C3 C7 C8 79.2(3) . . . . ?
C2 C3 C7 C29 22.4(4) . . . . ?
C4 C3 C7 C29 -154.9(2) . . . . ?
C3 C7 C8 C13 -129.7(3) . . . . ?
C29 C7 C8 C13 101.5(3) . . . . ?
C3 C7 C8 C9 56.5(4) . . . . ?
C29 C7 C8 C9 -72.3(3) . . . . ?
C13 C8 C9 C10 0.1(4) . . . . ?
C7 C8 C9 C10 174.1(3) . . . . ?
C8 C9 C10 C11 0.6(4) . . . . ?
C8 C9 C10 C14 -172.6(3) . . . . ?
C9 C10 C11 O11 -178.3(3) . . . . ?
C14 C10 C11 O11 -5.3(4) . . . . ?
C9 C10 C11 C12 -0.3(5) . . . . ?
C14 C10 C11 C12 172.8(3) . . . . ?
O11 C11 C12 C13 177.2(3) . . . . ?
C10 C11 C12 C13 -0.7(5) . . . . ?
C9 C8 C13 O13 177.1(3) . . . . ?
C7 C8 C13 O13 3.0(4) . . . . ?
C9 C8 C13 C12 -1.2(5) . . . . ?
C7 C8 C13 C12 -175.3(3) . . . . ?
C11 C12 C13 C8 1.5(5) . . . . ?
C11 C12 C13 O13 -176.8(3) . . . . ?
C11 C10 C14 C15 131.9(3) . . . . ?
C9 C10 C14 C15 -55.2(4) . . . . ?
C11 C10 C14 C31 -100.0(3) . . . . ?
C9 C10 C14 C31 72.8(3) . . . . ?
C10 C14 C15 C16 100.4(3) . . . . ?
C31 C14 C15 C16 -24.7(4) . . . . ?
C10 C14 C15 C20 -80.3(3) . . . . ?
C31 C14 C15 C20 154.5(3) . . . . ?
C20 C15 C16 C17 -0.6(4) . . . . ?
C14 C15 C16 C17 178.7(3) . . . . ?
C15 C16 C17 C18 0.7(4) . . . . ?
C15 C16 C17 C21 -178.6(2) . . . . ?
C16 C17 C18 O18 178.5(2) . . . . ?
C21 C17 C18 O18 -2.2(4) . . . . ?
C16 C17 C18 C19 -1.1(4) . . . . ?
C21 C17 C18 C19 178.3(2) . . . . ?
O18 C18 C19 C20 -178.2(3) . . . . ?
C17 C18 C19 C20 1.3(4) . . . . ?
C18 C19 C20 O20 180.0(3) . . . . ?
C18 C19 C20 C15 -1.1(4) . . . . ?
C16 C15 C20 O20 179.7(2) . . . . ?
C14 C15 C20 O20 0.4(4) . . . . ?
C16 C15 C20 C19 0.7(4) . . . . ?
C14 C15 C20 C19 -178.6(2) . . . . ?
C16 C17 C21 C22 -106.1(3) . . . . ?
C18 C17 C21 C22 74.5(3) . . . . ?
C16 C17 C21 C33 18.7(4) . . . . ?
C18 C17 C21 C33 -160.7(2) . . . . ?
C17 C21 C22 C27 -127.3(3) . . . . ?
C33 C21 C22 C27 104.9(3) . . . . ?
C17 C21 C22 C23 59.3(3) . . . . ?
C33 C21 C22 C23 -68.5(3) . . . . ?
C27 C22 C23 C24 -3.1(4) . . . . ?
C21 C22 C23 C24 170.6(3) . . . . ?
C22 C23 C24 C25 0.9(4) . . . . ?
C22 C23 C24 C28 -173.3(3) . . . . ?
C23 C24 C25 O25 -176.8(2) . . . . ?
C28 C24 C25 O25 -2.6(4) . . . . ?
C23 C24 C25 C26 2.3(4) . . . . ?
C28 C24 C25 C26 176.5(3) . . . . ?
O25 C25 C26 C27 175.9(3) . . . . ?
C24 C25 C26 C27 -3.2(4) . . . . ?
C25 C26 C27 O27 -178.6(3) . . . . ?
C25 C26 C27 C22 0.8(4) . . . . ?
C23 C22 C27 O27 -178.3(2) . . . . ?
C21 C22 C27 O27 8.1(4) . . . . ?
C23 C22 C27 C26 2.2(4) . . . . ?
C21 C22 C27 C26 -171.4(3) . . . . ?
C2 C1 C28 C24 99.3(3) . . . . ?
C6 C1 C28 C24 -83.1(3) . . . . ?
C2 C1 C28 C35 -25.3(4) . . . . ?
C6 C1 C28 C35 152.4(2) . . . . ?
C23 C24 C28 C1 -53.2(3) . . . . ?
C25 C24 C28 C1 132.9(3) . . . . ?
C23 C24 C28 C35 74.8(3) . . . . ?
C25 C24 C28 C35 -99.1(3) . . . . ?
C3 C7 C29 C30 63.5(3) . . . . ?
C8 C7 C29 C30 -168.6(3) . . . . ?
C15 C14 C31 C32 -65.0(3) . . . . ?
C10 C14 C31 C32 167.8(3) . . . . ?
C17 C21 C33 C34 65.5(3) . . . . ?
C22 C21 C33 C34 -167.4(3) . . . . ?
C1 C28 C35 C36 -61.4(3) . . . . ?
C24 C28 C35 C36 171.6(3) . . . . ?
O6 C41 C42 O43 76.5(3) . . . . ?
O43 C44 C45 O46 -74.5(4) . . . . ?
O46 C47 C48 O49B 41.1(10) . . . . ?
O46 C47 C48 O49A 74.5(4) . . . . ?
O49A C50 C51 O27 69.4(5) . . . . ?
O49B C50 C51 O27 93.0(6) . . . . ?
C5 C4 O4 C37 -7.1(4) . . . . ?
C3 C4 O4 C37 174.2(3) . . . . ?
C5 C6 O6 C41 9.7(4) . . . . ?
C1 C6 O6 C41 -170.9(2) . . . . ?
C42 C41 O6 C6 171.7(2) . . . . ?
C10 C11 O11 C38 -170.8(3) . . . . ?
C12 C11 O11 C38 11.2(5) . . . . ?
C19 C18 O18 C39 0.1(4) . . . . ?
C17 C18 O18 C39 -179.5(3) . . . . ?
C24 C25 O25 C40 176.9(3) . . . . ?
C26 C25 O25 C40 -2.2(4) . . . . ?
C26 C27 O27 C51 4.1(4) . . . . ?
C22 C27 O27 C51 -175.3(3) . . . . ?
C50 C51 O27 C27 -94.3(3) . . . . ?
C45 C44 O43 C42 -175.0(3) . . . . ?
C41 C42 O43 C44 -178.1(3) . . . . ?
C48 C47 O46 C45 177.3(3) . . . . ?
C44 C45 O46 C47 -175.7(3) . . . . ?
C51 C50 O49A C48 100.0(4) . . . . ?
O49B C50 O49A C48 51.2(7) . . . . ?
O49B C48 O49A C50 -66.1(9) . . . . ?
C47 C48 O49A C50 166.3(3) . . . . ?
O49A C48 O49B C50 59.7(9) . . . . ?
C47 C48 O49B C50 128.3(8) . . . . ?
O49A C50 O49B C48 -73.1(11) . . . . ?
C51 C50 O49B C48 148.6(10) . . . . ?
